data_7710111
loop_
_publ_author_name
'Zhang, Yue'
'Wang, Xiang'
'Wang, Yue'
'Xu, Na'
'Wang, Xiu-Li'

_publ_section_title
;
 Cobalt complexes tuned by Anderson-type polyoxometalates and bis-amide
 derivative ligands featuring a &#x2018;V&#x2019;-like connector for
 efficient ampere sensing and the visible-light catalytic reduction of
 Cr(vi)
;
_journal_name_full 'Dalton Transactions'
_journal_paper_doi 10.1039/D1DT04341B
_journal_year 2022
_chemical_formula_moiety 'C50 H46 Al2 Co2 Mo12 N8 O58, 5(H2 O)'
_chemical_formula_sum 'C50 H56 Al2 Co2 Mo12 N8 O63'
_chemical_formula_weight 3100.12
_space_group_crystal_system triclinic
_space_group_IT_number 2
_space_group_name_Hall '-P 1'
_space_group_name_H-M_alt 'P -1'
_atom_sites_solution_hydrogens mixed
_atom_sites_solution_primary dual
_audit_creation_date 2021-12-09
_audit_creation_method
;
Olex2 1.3-alpha
(compiled 2020.11.12 svn.r5f609507 for OlexSys, GUI svn.r6408)
;
_audit_update_record
;
2021-12-09 deposited with the CCDC.	2022-04-11 downloaded from the CCDC.
;
_cell_angle_alpha 81.7570(10)
_cell_angle_beta 80.9080(10)
_cell_angle_gamma 75.0090(10)
_cell_formula_units_Z 1
_cell_length_a 12.4682(5)
_cell_length_b 12.4968(5)
_cell_length_c 14.3152(6)
_cell_measurement_reflns_used 3925
_cell_measurement_temperature 296.15
_cell_measurement_theta_max 25.127
_cell_measurement_theta_min 1.628
_cell_volume 2115.19(15)
_computing_cell_refinement 'SAINT+ Ver. 2016.5-0 (Bruker-AXS, 2016)'
_computing_data_collection 'APEX3 Ver. 2016.5-0 (Bruker-AXS, 2016)'
_computing_data_reduction 'SAINT+ Ver. 2016.5-0 (Bruker-AXS, 2016)'
_computing_molecular_graphics 'OLEX2 (Dolomanov et al., 2009)'
_computing_publication_material 'OLEX2 (Dolomanov et al., 2009)'
_computing_structure_refinement 'XL (Sheldrick, 2015b)'
_computing_structure_solution 'XT (Sheldrick, 2015a)'
_diffrn_ambient_temperature 296.15
_diffrn_detector 'charge-coupled device (CCD) area detector'
_diffrn_detector_area_resol_mean 7.9
_diffrn_detector_type 'Bruker APEX II'
_diffrn_measured_fraction_theta_full 0.999
_diffrn_measured_fraction_theta_max 0.992
_diffrn_measurement_device 'three-circle diffractometer'
_diffrn_measurement_device_type 'Bruker APEX II Quazar'
_diffrn_measurement_method '0.5\% \w and 0.5\% \f scans'
_diffrn_radiation_collimation 'focusing mirrors'
_diffrn_radiation_detector 'Bruker APEX II'
_diffrn_radiation_monochromator 'mirror optics'
_diffrn_radiation_probe x-ray
_diffrn_radiation_type 'Mo K\a'
_diffrn_radiation_wavelength 0.71073
_diffrn_radiation_xray_symbol K-L~3~
_diffrn_reflns_av_R_equivalents 0.0235
_diffrn_reflns_av_unetI/netI 0.0507
_diffrn_reflns_Laue_measured_fraction_full 0.999
_diffrn_reflns_Laue_measured_fraction_max 0.992
_diffrn_reflns_limit_h_max 16
_diffrn_reflns_limit_h_min -15
_diffrn_reflns_limit_k_max 12
_diffrn_reflns_limit_k_min -16
_diffrn_reflns_limit_l_max 19
_diffrn_reflns_limit_l_min -16
_diffrn_reflns_number 15697
_diffrn_reflns_point_group_measured_fraction_full 0.999
_diffrn_reflns_point_group_measured_fraction_max 0.992
_diffrn_reflns_theta_full 25.242
_diffrn_reflns_theta_max 28.293
_diffrn_reflns_theta_min 1.449
_diffrn_source 'microfocus sealed X-ray tube'
_diffrn_source_current 30.0
_diffrn_source_power 1.2
_diffrn_source_type 'Incoatec I\ms'
_diffrn_source_voltage 40.0
_diffrn_standards_number 0
_exptl_absorpt_coefficient_mu 2.236
_exptl_absorpt_correction_T_max 0.87
_exptl_absorpt_correction_T_min 0.86
_exptl_absorpt_correction_type multi-scan
_exptl_absorpt_process_details
;
SADABS-2016/2 (Krause et al., 2015) was used for absorption correction.
;
_exptl_crystal_colour green
_exptl_crystal_colour_primary green
_exptl_crystal_density_diffrn 2.434
_exptl_crystal_density_method 'not measured'
_exptl_crystal_description block
_exptl_crystal_F_000 1500
_exptl_crystal_size_max 0.24
_exptl_crystal_size_mid 0.22
_exptl_crystal_size_min 0.2
_refine_diff_density_max 0.842
_refine_diff_density_min -0.725
_refine_diff_density_rms 0.144
_refine_ls_extinction_method none
_refine_ls_goodness_of_fit_ref 1.008
_refine_ls_hydrogen_treatment constr
_refine_ls_matrix_type full
_refine_ls_number_parameters 633
_refine_ls_number_reflns 10429
_refine_ls_number_restraints 6
_refine_ls_restrained_S_all 1.557
_refine_ls_R_factor_all 0.0561
_refine_ls_R_factor_gt 0.0356
_refine_ls_shift/su_max 0.001
_refine_ls_shift/su_mean 0.000
_refine_ls_structure_factor_coef Fsqd
_refine_ls_weighting_details 'w=1/[\s^2^(Fo^2^)+(0.0350P)^2^] where P=(Fo^2^+2Fc^2^)/3'
_refine_ls_weighting_scheme calc
_refine_ls_wR_factor_gt 0.0745
_refine_ls_wR_factor_ref 0.0828
_reflns_Friedel_coverage 0.000
_reflns_number_gt 7821
_reflns_number_total 10429
_reflns_threshold_expression 'I > 2\s(I)'
_cod_data_source_file d1dt04341b2.cif
_cod_data_source_block 1_CCDC3
_cod_database_code 7710111
_shelx_shelxl_version_number 2018/3
_shelx_space_group_comment
;
The symmetry employed for this shelxl refinement is uniquely defined
by the following loop, which should always be used as a source of
symmetry information in preference to the above space-group names.
They are only intended as comments.
;
_olex2_refinement_description
;
1. Fixed Uiso
 At 1.2 times of:
  All C(H) groups, All N(H) groups
 At 1.5 times of:
  All O(H,H) groups
2. Restrained distances
 H1WB-H4WB
 2.1 with sigma of 0.01
 O4W-H4WB
 0.851 with sigma of 0.002
 H4WB-O4W
 0.95 with sigma of 0.002
 H4WA-H18_$1
 2.2 with sigma of 0.001
 H4WB-H1WB
 3.2 with sigma of 0.001
 H18_$1-H4WB
 3.1 with sigma of 0.001
3. Others
 Fixed Sof: O4W(0.5) H4WA(0.5) H4WB(0.5)
4.a Free rotating group:
 O3W(H3WA,H3WB), O5W(H5WA,H5WB), O4W(H4WA,H4WB)
4.b Rotating group:
 O1W(H1WA,H1WB), O2W(H2WA,H2WB)
4.c Aromatic/amide H refined with riding coordinates:
 N4(H4), N2(H2), N3(H3), C1(H1), C6(H6), C12(H12), C14(H14), C18(H18),
 C20(H20), C22(H22), C25(H25), C13(H13), C15(H15), C2(H2A), C5(H5), C21(H21),
 C11(H11), C23(H23), C3(H3A)
;
_olex2_submission_special_instructions 'No special instructions were received'

loop_
_space_group_symop_operation_xyz
'x, y, z'
'-x, -y, -z'

loop_
_atom_site_label
_atom_site_type_symbol
_atom_site_fract_x
_atom_site_fract_y
_atom_site_fract_z
_atom_site_U_iso_or_equiv
_atom_site_adp_type
_atom_site_occupancy
_atom_site_site_symmetry_order
_atom_site_calc_flag
_atom_site_refinement_flags_posn
_atom_site_refinement_flags_adp
_atom_site_refinement_flags_occupancy
_atom_site_disorder_assembly
_atom_site_disorder_group
Mo1 Mo -0.10991(3) 0.20080(3) 0.50855(3) 0.01326(8) Uani 1 1 d . . . . .
Mo4 Mo -0.06230(3) 0.42433(3) 0.36861(3) 0.01469(8) Uani 1 1 d . . . . .
Mo6 Mo -0.23455(3) 0.66820(3) 0.39999(3) 0.01552(8) Uani 1 1 d . . . . .
Mo3 Mo -0.47542(3) 0.47448(3) 0.72531(3) 0.01772(8) Uani 1 1 d . . . . .
Mo2 Mo -0.43989(3) 0.68912(3) 0.58091(3) 0.01756(9) Uani 1 1 d . . . . .
Mo5 Mo -0.30637(3) 0.22478(3) 0.69205(3) 0.01881(9) Uani 1 1 d . . . . .
Co1 Co 0.18909(4) 0.05985(4) 0.53864(4) 0.01566(12) Uani 1 1 d . . . . .
Al08 Al -0.27310(9) 0.44872(9) 0.54678(9) 0.0125(2) Uani 1 1 d . . . . .
O7 O -0.2570(2) 0.5928(2) 0.55574(19) 0.0143(6) Uani 1 1 d . . . . .
O4 O -0.1066(2) 0.2841(2) 0.38738(19) 0.0160(6) Uani 1 1 d . . . . .
O6 O -0.0859(2) 0.5735(2) 0.4027(2) 0.0191(6) Uani 1 1 d . . . . .
O8 O -0.4292(2) 0.5128(2) 0.5674(2) 0.0177(6) Uani 1 1 d . . . . .
O10 O -0.2518(2) 0.4904(2) 0.41232(19) 0.0131(6) Uani 1 1 d . . . . .
O12 O -0.2873(2) 0.4032(2) 0.6804(2) 0.0167(6) Uani 1 1 d . . . . .
O14 O -0.1506(2) 0.1950(2) 0.6439(2) 0.0198(6) Uani 1 1 d . . . . .
O1W O 0.2387(2) 0.0915(2) 0.3944(2) 0.0255(7) Uani 1 1 d . . . . .
H1WA H 0.272094 0.028580 0.368738 0.038 Uiso 1 1 d R U . . .
H1WB H 0.292687 0.128390 0.382653 0.038 Uiso 1 1 d DR U . . .
O18 O -0.2859(2) 0.3049(2) 0.53380(19) 0.0141(6) Uani 1 1 d . . . . .
O20 O -0.1131(2) 0.3831(2) 0.52896(19) 0.0146(6) Uani 1 1 d . . . . .
O22 O -0.3952(2) 0.6942(2) 0.4421(2) 0.0192(6) Uani 1 1 d . . . . .
O2 O -0.1571(2) 0.0909(2) 0.4850(2) 0.0220(7) Uani 1 1 d . . . . .
O26 O 0.0771(2) 0.3799(2) 0.3770(2) 0.0260(7) Uani 1 1 d . . . . .
O28 O -0.0726(2) 0.4505(2) 0.2502(2) 0.0246(7) Uani 1 1 d . . . . .
O30 O -0.4386(2) 0.6155(2) 0.7081(2) 0.0224(7) Uani 1 1 d . . . . .
O32 O -0.4575(3) 0.4440(3) 0.8424(2) 0.0269(7) Uani 1 1 d . . . . .
O15 O -0.5817(2) 0.7381(2) 0.5746(2) 0.0227(7) Uani 1 1 d . . . . .
O1 O 0.0314(2) 0.1483(2) 0.5126(2) 0.0216(7) Uani 1 1 d . . . . .
O9 O -0.4560(2) 0.3238(2) 0.6919(2) 0.0220(7) Uani 1 1 d . . . . .
O16 O -0.3965(2) 0.8010(2) 0.6000(2) 0.0263(7) Uani 1 1 d . . . . .
O5 O -0.2430(3) 0.6919(2) 0.2815(2) 0.0268(7) Uani 1 1 d . . . . .
O21 O -0.6189(2) 0.5137(2) 0.7251(2) 0.0232(7) Uani 1 1 d . . . . .
O11 O -0.2945(3) 0.2006(3) 0.8091(2) 0.0398(9) Uani 1 1 d . . . . .
O2W O 0.3516(2) -0.0202(3) 0.5556(3) 0.0343(8) Uani 1 1 d . . . . .
H2WA H 0.373733 0.009884 0.596200 0.051 Uiso 1 1 d R U . . .
H2WB H 0.354095 -0.086567 0.580801 0.051 Uiso 1 1 d R U . . .
O3 O -0.2135(2) 0.7875(2) 0.4327(2) 0.0229(7) Uani 1 1 d . . . . .
O25 O -0.3416(3) 0.1116(3) 0.6629(3) 0.0396(9) Uani 1 1 d . . . . .
N1 N 0.1265(3) 0.0341(3) 0.6820(3) 0.0210(8) Uani 1 1 d . . . . .
O13 O 0.5560(3) 0.1259(3) 1.2289(3) 0.0416(9) Uani 1 1 d . . . . .
O27 O 0.1432(3) 0.0804(3) 1.0012(3) 0.0451(10) Uani 1 1 d . . . . .
N4 N 0.2834(3) 0.1216(3) 0.8928(3) 0.0308(9) Uani 1 1 d . . . . .
H4 H 0.304298 0.134212 0.832891 0.037 Uiso 1 1 calc R U . . .
N2 N 0.9808(3) 0.3105(3) 1.0767(3) 0.0350(10) Uani 1 1 d . . . . .
H2 H 1.006998 0.311741 1.128500 0.042 Uiso 1 1 calc R U . . .
O3W O 0.4376(3) 0.0816(4) 0.6736(4) 0.0688(14) Uani 1 1 d G . . . .
H3WA H 0.490676 0.030672 0.694547 0.103 Uiso 1 1 d G U . . .
H3WB H 0.468507 0.133755 0.647918 0.103 Uiso 1 1 d G U . . .
N3 N 1.2812(3) 0.4672(3) 0.9210(3) 0.0388(11) Uani 1 1 d . . . . .
H3 H 1.313804 0.490232 0.867190 0.047 Uiso 1 1 calc R U . . .
O29 O 1.0161(4) 0.3446(4) 0.9172(3) 0.0649(13) Uani 1 1 d . . . . .
O5W O -0.0961(4) 0.3639(4) 0.7568(3) 0.0676(14) Uani 1 1 d G . . . .
H5WA H -0.093125 0.295111 0.757174 0.101 Uiso 1 1 d G U . . .
H5WB H -0.051614 0.368799 0.794408 0.101 Uiso 1 1 d G U . . .
C1 C 0.4987(4) 0.2149(4) 0.9859(3) 0.0291(11) Uani 1 1 d . . . . .
H1 H 0.545610 0.262937 0.965447 0.035 Uiso 1 1 calc R U . . .
C4 C 0.8814(4) 0.2726(4) 1.0872(3) 0.0261(10) Uani 1 1 d . . . . .
C6 C 0.1756(3) 0.0632(3) 0.7487(3) 0.0218(9) Uani 1 1 d . . . . .
H6 H 0.243853 0.082135 0.730510 0.026 Uiso 1 1 calc R U . . .
C8 C 0.5024(4) 0.1571(4) 1.0761(3) 0.0246(10) Uani 1 1 d . . . . .
C10 C 0.6804(4) 0.2055(3) 1.1189(3) 0.0246(10) Uani 1 1 d . . . . .
C12 C 0.0291(4) 0.0060(4) 0.7091(3) 0.0246(10) Uani 1 1 d . . . . .
H12 H -0.004222 -0.016359 0.663924 0.030 Uiso 1 1 calc R U . . .
C14 C 0.4265(4) 0.2029(4) 0.9253(4) 0.0293(11) Uani 1 1 d . . . . .
H14 H 0.427360 0.240320 0.864299 0.035 Uiso 1 1 calc R U . . .
C16 C 0.5777(4) 0.1618(4) 1.1460(3) 0.0258(10) Uani 1 1 d . . . . .
C18 C -0.0234(4) 0.0085(4) 0.7997(4) 0.0352(12) Uani 1 1 d . . . . .
H18 H -0.091698 -0.010854 0.815878 0.042 Uiso 1 1 calc R U . . .
C20 C 0.8221(4) 0.2685(4) 1.1770(3) 0.0329(12) Uani 1 1 d . . . . .
H20 H 0.849484 0.288087 1.227274 0.039 Uiso 1 1 calc R U . . .
C22 C 0.7224(4) 0.2355(4) 1.1933(3) 0.0279(10) Uani 1 1 d . . . . .
H22 H 0.683171 0.233429 1.254157 0.033 Uiso 1 1 calc R U . . .
C24 C 0.3532(4) 0.1344(4) 0.9568(3) 0.0256(10) Uani 1 1 d . . . . .
C25 C 0.4287(4) 0.0878(4) 1.1055(3) 0.0319(11) Uani 1 1 d . . . . .
H25 H 0.429147 0.048475 1.165749 0.038 Uiso 1 1 calc R U . . .
C13 C 0.7421(4) 0.2063(4) 1.0298(3) 0.0298(11) Uani 1 1 d . . . . .
H13 H 0.716619 0.183175 0.980199 0.036 Uiso 1 1 calc R U . . .
C7 C 0.1852(4) 0.0905(4) 0.9194(3) 0.0293(11) Uani 1 1 d . . . . .
C15 C 1.1949(4) 0.4239(4) 0.9214(4) 0.0308(11) Uani 1 1 d . . . . .
H15 H 1.171592 0.418346 0.864027 0.037 Uiso 1 1 calc R U . . .
C2 C 0.8412(4) 0.2410(4) 1.0127(3) 0.0318(11) Uani 1 1 d . . . . .
H2A H 0.880463 0.243057 0.951830 0.038 Uiso 1 1 calc R U . . .
C17 C 0.1296(4) 0.0660(4) 0.8416(3) 0.0241(10) Uani 1 1 d . . . . .
C9 C 1.0386(4) 0.3445(4) 0.9968(4) 0.0304(11) Uani 1 1 d . . . . .
C19 C 1.1391(4) 0.3870(4) 1.0057(3) 0.0284(10) Uani 1 1 d . . . . .
C5 C 0.3556(4) 0.0765(4) 1.0471(3) 0.0318(11) Uani 1 1 d . . . . .
H5 H 0.307549 0.029712 1.068212 0.038 Uiso 1 1 calc R U . . .
C21 C 0.0263(4) 0.0402(4) 0.8672(4) 0.0340(12) Uani 1 1 d . . . . .
H21 H -0.008991 0.044286 0.929314 0.041 Uiso 1 1 calc R U . . .
C11 C 1.3203(4) 0.4769(5) 1.0009(5) 0.0462(15) Uani 1 1 d . . . . .
H11 H 1.380358 0.509072 0.997983 0.055 Uiso 1 1 calc R U . . .
C23 C 1.1784(5) 0.3941(5) 1.0889(4) 0.0510(16) Uani 1 1 d . . . . .
H23 H 1.143162 0.369076 1.147074 0.061 Uiso 1 1 calc R U . . .
C3 C 1.2703(5) 0.4386(5) 1.0861(5) 0.0581(18) Uani 1 1 d . . . . .
H3A H 1.297505 0.442091 1.142209 0.070 Uiso 1 1 calc R U . . .
O4W O 0.1164(7) 0.1988(5) 0.2356(5) 0.055(2) Uani 0.5 1 d DG . P A 1
H4WA H 0.137297 0.133856 0.256128 0.083 Uiso 0.5 1 d DG U P A 1
H4WB H 0.070242 0.221704 0.283129 0.083 Uiso 0.5 1 d DG U P A 1

loop_
_atom_site_aniso_label
_atom_site_aniso_U_11
_atom_site_aniso_U_22
_atom_site_aniso_U_33
_atom_site_aniso_U_23
_atom_site_aniso_U_13
_atom_site_aniso_U_12
Mo1 0.01102(16) 0.01033(17) 0.01847(19) -0.00273(13) -0.00133(13) -0.00234(13)
Mo4 0.01264(16) 0.01702(18) 0.01522(19) -0.00264(13) -0.00081(14) -0.00510(14)
Mo6 0.01953(18) 0.01231(18) 0.01593(19) -0.00137(13) -0.00116(14) -0.00670(14)
Mo3 0.01273(17) 0.0220(2) 0.0187(2) -0.00574(15) 0.00091(14) -0.00439(14)
Mo2 0.01215(17) 0.01398(18) 0.0274(2) -0.00668(15) -0.00447(15) -0.00115(14)
Mo5 0.01927(18) 0.01364(18) 0.0214(2) -0.00029(14) 0.00278(15) -0.00427(15)
Co1 0.0137(3) 0.0129(3) 0.0211(3) -0.0029(2) -0.0025(2) -0.0037(2)
Al08 0.0120(5) 0.0096(6) 0.0152(6) -0.0012(4) -0.0008(5) -0.0023(4)
O7 0.0113(13) 0.0118(14) 0.0196(16) -0.0031(11) -0.0006(11) -0.0024(11)
O4 0.0185(14) 0.0150(14) 0.0163(15) -0.0057(11) -0.0035(12) -0.0040(12)
O6 0.0189(15) 0.0199(15) 0.0209(17) -0.0058(12) 0.0003(12) -0.0088(12)
O8 0.0110(13) 0.0150(14) 0.0258(17) 0.0003(12) -0.0027(12) -0.0020(11)
O10 0.0111(13) 0.0139(14) 0.0145(15) -0.0027(11) -0.0020(11) -0.0028(11)
O12 0.0154(14) 0.0165(15) 0.0170(15) -0.0035(11) 0.0006(12) -0.0025(12)
O14 0.0183(15) 0.0194(15) 0.0193(16) -0.0001(12) -0.0040(12) -0.0003(12)
O1W 0.0289(17) 0.0213(16) 0.0280(19) -0.0041(13) 0.0026(14) -0.0120(14)
O18 0.0126(13) 0.0097(13) 0.0195(16) -0.0036(11) -0.0025(11) -0.0004(11)
O20 0.0107(13) 0.0150(14) 0.0193(16) -0.0044(11) -0.0022(11) -0.0035(11)
O22 0.0187(15) 0.0170(15) 0.0202(16) 0.0007(12) -0.0042(12) -0.0014(12)
O2 0.0246(16) 0.0136(15) 0.0297(18) -0.0056(12) -0.0004(13) -0.0078(12)
O26 0.0147(15) 0.0301(18) 0.034(2) -0.0089(14) -0.0008(13) -0.0060(13)
O28 0.0287(17) 0.0264(17) 0.0196(17) -0.0005(13) -0.0020(13) -0.0098(14)
O30 0.0233(16) 0.0189(16) 0.0278(18) -0.0015(13) -0.0087(14) -0.0077(13)
O32 0.0305(18) 0.0330(18) 0.0183(17) 0.0002(13) -0.0031(14) -0.0110(15)
O15 0.0150(14) 0.0242(16) 0.0284(18) -0.0050(13) -0.0047(13) -0.0013(12)
O1 0.0132(14) 0.0233(16) 0.0260(18) 0.0004(13) -0.0025(13) -0.0020(12)
O9 0.0168(15) 0.0175(15) 0.0313(19) -0.0060(13) 0.0062(13) -0.0071(12)
O16 0.0260(17) 0.0217(17) 0.035(2) -0.0086(14) -0.0012(14) -0.0103(14)
O5 0.0359(18) 0.0246(17) 0.0192(17) -0.0011(13) -0.0020(14) -0.0078(14)
O21 0.0131(14) 0.0273(17) 0.0295(19) -0.0060(13) -0.0024(13) -0.0043(13)
O11 0.043(2) 0.043(2) 0.0206(19) 0.0056(15) 0.0053(16) 0.0020(17)
O2W 0.0234(17) 0.0241(18) 0.054(2) -0.0009(16) -0.0122(16) -0.0011(14)
O3 0.0257(16) 0.0168(15) 0.0275(18) -0.0037(12) 0.0000(14) -0.0091(13)
O25 0.0332(19) 0.0231(18) 0.063(3) -0.0169(17) 0.0163(18) -0.0139(15)
N1 0.0215(18) 0.0214(19) 0.020(2) 0.0018(15) -0.0040(15) -0.0067(15)
O13 0.050(2) 0.057(2) 0.025(2) 0.0002(17) -0.0071(17) -0.0267(19)
O27 0.036(2) 0.081(3) 0.022(2) -0.0078(18) 0.0011(16) -0.023(2)
N4 0.034(2) 0.045(3) 0.019(2) -0.0023(17) -0.0045(18) -0.021(2)
N2 0.035(2) 0.059(3) 0.019(2) -0.0063(19) -0.0048(18) -0.024(2)
O3W 0.039(2) 0.087(4) 0.082(4) 0.025(3) -0.023(2) -0.028(2)
N3 0.027(2) 0.035(2) 0.046(3) 0.002(2) 0.010(2) -0.0061(19)
O29 0.070(3) 0.114(4) 0.030(2) 0.009(2) -0.018(2) -0.059(3)
O5W 0.053(3) 0.113(4) 0.047(3) 0.012(3) -0.025(2) -0.040(3)
C1 0.029(3) 0.029(3) 0.034(3) 0.000(2) -0.006(2) -0.016(2)
C4 0.027(2) 0.027(3) 0.027(3) -0.0049(19) -0.004(2) -0.009(2)
C6 0.018(2) 0.021(2) 0.026(3) 0.0009(18) -0.0023(18) -0.0070(18)
C8 0.024(2) 0.023(2) 0.028(3) -0.0053(19) 0.0011(19) -0.0071(19)
C10 0.028(2) 0.023(2) 0.027(3) -0.0055(19) -0.009(2) -0.0067(19)
C12 0.024(2) 0.026(2) 0.025(3) 0.0012(19) -0.0047(19) -0.0098(19)
C14 0.031(3) 0.026(3) 0.030(3) 0.001(2) -0.005(2) -0.007(2)
C16 0.029(2) 0.024(2) 0.027(3) -0.0043(19) -0.004(2) -0.010(2)
C18 0.022(2) 0.057(3) 0.028(3) 0.002(2) -0.001(2) -0.016(2)
C20 0.043(3) 0.042(3) 0.020(3) -0.007(2) -0.006(2) -0.019(2)
C22 0.035(3) 0.031(3) 0.020(2) -0.0047(19) -0.003(2) -0.011(2)
C24 0.026(2) 0.028(3) 0.024(3) -0.0016(19) -0.003(2) -0.009(2)
C25 0.037(3) 0.040(3) 0.022(3) 0.003(2) -0.009(2) -0.017(2)
C13 0.033(3) 0.034(3) 0.025(3) -0.009(2) -0.006(2) -0.009(2)
C7 0.029(3) 0.036(3) 0.023(3) -0.003(2) -0.003(2) -0.008(2)
C15 0.028(3) 0.029(3) 0.033(3) 0.002(2) -0.007(2) -0.003(2)
C2 0.032(3) 0.045(3) 0.021(3) -0.008(2) 0.000(2) -0.014(2)
C17 0.026(2) 0.029(2) 0.017(2) 0.0000(18) -0.0028(19) -0.008(2)
C9 0.027(2) 0.036(3) 0.028(3) -0.004(2) -0.007(2) -0.007(2)
C19 0.028(3) 0.030(3) 0.027(3) -0.008(2) 0.001(2) -0.008(2)
C5 0.034(3) 0.041(3) 0.026(3) 0.002(2) -0.008(2) -0.019(2)
C21 0.028(3) 0.050(3) 0.023(3) 0.003(2) -0.001(2) -0.013(2)
C11 0.030(3) 0.057(4) 0.056(4) -0.018(3) 0.004(3) -0.019(3)
C23 0.049(4) 0.082(5) 0.034(3) -0.006(3) 0.003(3) -0.040(3)
C3 0.042(3) 0.097(5) 0.050(4) -0.033(4) 0.003(3) -0.033(4)
O4W 0.093(6) 0.021(4) 0.059(6) -0.004(3) -0.058(5) 0.004(4)

loop_
_atom_type_symbol
_atom_type_description
_atom_type_scat_dispersion_real
_atom_type_scat_dispersion_imag
_atom_type_scat_source
C C 0.0033 0.0016 'International Tables Vol C Tables 4.2.6.8 and 6.1.1.4'
H H 0.0000 0.0000 'International Tables Vol C Tables 4.2.6.8 and 6.1.1.4'
Al Al 0.0645 0.0514 'International Tables Vol C Tables 4.2.6.8 and 6.1.1.4'
Co Co 0.3494 0.9721 'International Tables Vol C Tables 4.2.6.8 and 6.1.1.4'
Mo Mo -1.6832 0.6857 'International Tables Vol C Tables 4.2.6.8 and 6.1.1.4'
N N 0.0061 0.0033 'International Tables Vol C Tables 4.2.6.8 and 6.1.1.4'
O O 0.0106 0.0060 'International Tables Vol C Tables 4.2.6.8 and 6.1.1.4'

loop_
_geom_angle_atom_site_label_1
_geom_angle_atom_site_label_2
_geom_angle_atom_site_label_3
_geom_angle
_geom_angle_site_symmetry_1
_geom_angle_site_symmetry_3
_geom_angle_publ_flag
O4 Mo1 O14 149.75(11) . . ?
O4 Mo1 O18 84.66(11) . . ?
O4 Mo1 O20 71.91(10) . . ?
O14 Mo1 O18 73.20(11) . . ?
O14 Mo1 O20 80.77(11) . . ?
O18 Mo1 O20 68.45(9) . . ?
O2 Mo1 O4 100.49(13) . . ?
O2 Mo1 O14 100.35(13) . . ?
O2 Mo1 O18 91.28(11) . . ?
O2 Mo1 O20 158.63(11) . . ?
O2 Mo1 O1 104.86(13) . . ?
O1 Mo1 O4 99.82(13) . . ?
O1 Mo1 O14 95.73(13) . . ?
O1 Mo1 O18 162.01(11) . . ?
O1 Mo1 O20 96.20(11) . . ?
O4 Mo4 O10 81.01(10) . . ?
O4 Mo4 O20 71.67(10) . . ?
O6 Mo4 O4 148.92(12) . . ?
O6 Mo4 O10 72.35(10) . . ?
O6 Mo4 O20 83.50(11) . . ?
O20 Mo4 O10 67.97(9) . . ?
O26 Mo4 O4 101.40(13) . . ?
O26 Mo4 O6 98.52(13) . . ?
O26 Mo4 O10 160.01(12) . . ?
O26 Mo4 O20 93.72(13) . . ?
O28 Mo4 O4 96.36(13) . . ?
O28 Mo4 O6 101.04(13) . . ?
O28 Mo4 O10 93.89(12) . . ?
O28 Mo4 O20 159.25(12) . . ?
O28 Mo4 O26 105.46(15) . . ?
O6 Mo6 O7 82.39(11) . . ?
O6 Mo6 O10 73.40(10) . . ?
O6 Mo6 O22 149.37(12) . . ?
O10 Mo6 O7 68.08(9) . . ?
O22 Mo6 O7 72.44(10) . . ?
O22 Mo6 O10 81.04(10) . . ?
O5 Mo6 O7 160.32(12) . . ?
O5 Mo6 O6 101.41(13) . . ?
O5 Mo6 O10 94.28(12) . . ?
O5 Mo6 O22 97.00(14) . . ?
O5 Mo6 O3 106.42(14) . . ?
O3 Mo6 O7 91.75(12) . . ?
O3 Mo6 O6 99.70(12) . . ?
O3 Mo6 O10 159.17(12) . . ?
O3 Mo6 O22 98.27(12) . . ?
O8 Mo3 O12 68.79(10) . . ?
O30 Mo3 O8 73.67(11) . . ?
O30 Mo3 O12 85.33(11) . . ?
O30 Mo3 O9 152.38(13) . . ?
O32 Mo3 O8 158.02(12) . . ?
O32 Mo3 O12 91.13(13) . . ?
O32 Mo3 O30 96.63(13) . . ?
O32 Mo3 O9 99.39(14) . . ?
O32 Mo3 O21 104.60(15) . . ?
O9 Mo3 O8 83.29(11) . . ?
O9 Mo3 O12 72.05(10) . . ?
O21 Mo3 O8 96.76(12) . . ?
O21 Mo3 O12 161.78(12) . . ?
O21 Mo3 O30 101.61(13) . . ?
O21 Mo3 O9 95.95(12) . . ?
O8 Mo2 O7 69.65(9) . . ?
O22 Mo2 O7 72.37(10) . . ?
O22 Mo2 O8 82.45(11) . . ?
O30 Mo2 O7 85.71(11) . . ?
O30 Mo2 O8 74.61(11) . . ?
O30 Mo2 O22 152.69(12) . . ?
O15 Mo2 O7 162.86(11) . . ?
O15 Mo2 O8 97.14(11) . . ?
O15 Mo2 O22 95.63(13) . . ?
O15 Mo2 O30 101.66(13) . . ?
O16 Mo2 O7 89.14(12) . . ?
O16 Mo2 O8 157.60(12) . . ?
O16 Mo2 O22 98.34(13) . . ?
O16 Mo2 O30 97.38(14) . . ?
O16 Mo2 O15 105.02(14) . . ?
O12 Mo5 O18 67.60(9) . . ?
O14 Mo5 O12 82.72(10) . . ?
O14 Mo5 O18 70.99(10) . . ?
O14 Mo5 O9 148.88(12) . . ?
O9 Mo5 O12 72.57(10) . . ?
O9 Mo5 O18 82.08(11) . . ?
O11 Mo5 O12 93.72(14) . . ?
O11 Mo5 O14 98.62(15) . . ?
O11 Mo5 O18 159.23(14) . . ?
O11 Mo5 O9 101.53(14) . . ?
O11 Mo5 O25 106.23(18) . . ?
O25 Mo5 O12 158.74(15) . . ?
O25 Mo5 O14 101.04(13) . . ?
O25 Mo5 O18 93.61(14) . . ?
O25 Mo5 O9 95.82(14) . . ?
O1W Co1 O2 89.99(11) . 2_556 ?
O1W Co1 O3 92.20(11) . 2_566 ?
O1W Co1 N1 175.58(13) . . ?
O2 Co1 O3 177.06(12) 2_556 2_566 ?
O1 Co1 O1W 86.99(12) . . ?
O1 Co1 O2 92.00(11) . 2_556 ?
O1 Co1 O3 86.16(11) . 2_566 ?
O1 Co1 N1 88.60(13) . . ?
O2W Co1 O1W 88.95(13) . . ?
O2W Co1 O2 90.39(12) . 2_556 ?
O2W Co1 O1 175.29(13) . . ?
O2W Co1 O3 91.61(12) . 2_566 ?
O2W Co1 N1 95.47(14) . . ?
N1 Co1 O2 89.88(13) . 2_556 ?
N1 Co1 O3 87.79(12) . 2_566 ?
O7 Al08 O8 85.45(12) . . ?
O7 Al08 O10 84.41(12) . . ?
O7 Al08 O12 96.17(12) . . ?
O7 Al08 O20 94.22(12) . . ?
O8 Al08 O10 97.42(13) . . ?
O8 Al08 O12 85.22(13) . . ?
O8 Al08 O20 178.62(13) . . ?
O10 Al08 O20 83.88(12) . . ?
O12 Al08 O10 177.34(13) . . ?
O12 Al08 O20 93.48(12) . . ?
O18 Al08 O7 178.01(14) . . ?
O18 Al08 O8 95.77(12) . . ?
O18 Al08 O10 93.86(12) . . ?
O18 Al08 O12 85.51(12) . . ?
O18 Al08 O20 84.60(11) . . ?
Mo2 O7 Mo6 93.19(10) . . ?
Al08 O7 Mo6 103.66(12) . . ?
Al08 O7 Mo2 101.19(11) . . ?
Mo1 O4 Mo4 120.29(13) . . ?
Mo6 O6 Mo4 116.85(13) . . ?
Mo2 O8 Mo3 92.49(10) . . ?
Al08 O8 Mo3 104.10(13) . . ?
Al08 O8 Mo2 103.72(12) . . ?
Mo6 O10 Mo4 91.86(9) . . ?
Al08 O10 Mo4 104.41(12) . . ?
Al08 O10 Mo6 103.81(11) . . ?
Mo5 O12 Mo3 93.22(10) . . ?
Al08 O12 Mo3 101.89(12) . . ?
Al08 O12 Mo5 104.15(12) . . ?
Mo5 O14 Mo1 118.07(14) . . ?
Co1 O1W H1WA 111.0 . . ?
Co1 O1W H1WB 112.5 . . ?
H1WA O1W H1WB 101.9 . . ?
Mo1 O18 Mo5 91.40(9) . . ?
Al08 O18 Mo1 105.94(12) . . ?
Al08 O18 Mo5 102.73(12) . . ?
Mo4 O20 Mo1 91.71(9) . . ?
Al08 O20 Mo1 100.99(11) . . ?
Al08 O20 Mo4 103.72(12) . . ?
Mo6 O22 Mo2 115.90(13) . . ?
Mo1 O2 Co1 170.58(17) . 2_556 ?
Mo3 O30 Mo2 114.90(14) . . ?
Mo1 O1 Co1 167.62(18) . . ?
Mo3 O9 Mo5 117.10(14) . . ?
Co1 O2W H2WA 109.3 . . ?
Co1 O2W H2WB 109.2 . . ?
H2WA O2W H2WB 104.4 . . ?
Mo6 O3 Co1 175.28(18) . 2_566 ?
C6 N1 Co1 119.4(3) . . ?
C12 N1 Co1 121.7(3) . . ?
C12 N1 C6 118.0(4) . . ?
C24 N4 H4 117.8 . . ?
C7 N4 H4 117.8 . . ?
C7 N4 C24 124.3(4) . . ?
C4 N2 H2 115.9 . . ?
C9 N2 H2 115.9 . . ?
C9 N2 C4 128.1(4) . . ?
H3WA O3W H3WB 104.5 . . ?
C15 N3 H3 118.5 . . ?
C15 N3 C11 123.0(5) . . ?
C11 N3 H3 118.5 . . ?
H5WA O5W H5WB 107.3 . . ?
C8 C1 H1 119.2 . . ?
C8 C1 C14 121.7(4) . . ?
C14 C1 H1 119.2 . . ?
C20 C4 N2 116.8(4) . . ?
C20 C4 C2 119.3(4) . . ?
C2 C4 N2 123.8(4) . . ?
N1 C6 H6 118.5 . . ?
N1 C6 C17 122.9(4) . . ?
C17 C6 H6 118.5 . . ?
C1 C8 C16 126.2(4) . . ?
C1 C8 C25 117.6(4) . . ?
C25 C8 C16 116.2(4) . . ?
C22 C10 C16 115.8(4) . . ?
C13 C10 C16 125.3(4) . . ?
C13 C10 C22 118.5(4) . . ?
N1 C12 H12 118.6 . . ?
N1 C12 C18 122.9(4) . . ?
C18 C12 H12 118.6 . . ?
C1 C14 H14 120.3 . . ?
C24 C14 C1 119.5(4) . . ?
C24 C14 H14 120.3 . . ?
O13 C16 C8 118.6(4) . . ?
O13 C16 C10 118.2(4) . . ?
C8 C16 C10 123.1(4) . . ?
C12 C18 H18 120.6 . . ?
C12 C18 C21 118.8(4) . . ?
C21 C18 H18 120.6 . . ?
C4 C20 H20 119.6 . . ?
C4 C20 C22 120.8(4) . . ?
C22 C20 H20 119.6 . . ?
C10 C22 H22 119.8 . . ?
C20 C22 C10 120.4(4) . . ?
C20 C22 H22 119.8 . . ?
C14 C24 N4 118.0(4) . . ?
C5 C24 N4 122.4(4) . . ?
C5 C24 C14 119.4(4) . . ?
C8 C25 H25 119.3 . . ?
C5 C25 C8 121.4(5) . . ?
C5 C25 H25 119.3 . . ?
C10 C13 H13 119.3 . . ?
C10 C13 C2 121.4(4) . . ?
C2 C13 H13 119.3 . . ?
O27 C7 N4 123.2(4) . . ?
O27 C7 C17 119.9(4) . . ?
N4 C7 C17 116.9(4) . . ?
N3 C15 H15 119.6 . . ?
N3 C15 C19 120.7(5) . . ?
C19 C15 H15 119.6 . . ?
C4 C2 H2A 120.2 . . ?
C13 C2 C4 119.6(5) . . ?
C13 C2 H2A 120.2 . . ?
C6 C17 C7 124.6(4) . . ?
C6 C17 C21 117.9(4) . . ?
C21 C17 C7 117.5(4) . . ?
N2 C9 C19 117.5(4) . . ?
O29 C9 N2 124.8(5) . . ?
O29 C9 C19 117.7(5) . . ?
C15 C19 C9 115.6(4) . . ?
C15 C19 C23 117.6(5) . . ?
C23 C19 C9 126.8(5) . . ?
C24 C5 H5 119.8 . . ?
C25 C5 C24 120.4(4) . . ?
C25 C5 H5 119.8 . . ?
C18 C21 C17 119.4(5) . . ?
C18 C21 H21 120.3 . . ?
C17 C21 H21 120.3 . . ?
N3 C11 H11 120.7 . . ?
N3 C11 C3 118.7(5) . . ?
C3 C11 H11 120.7 . . ?
C19 C23 H23 119.8 . . ?
C19 C23 C3 120.3(5) . . ?
C3 C23 H23 119.8 . . ?
C11 C3 C23 119.6(6) . . ?
C11 C3 H3A 120.2 . . ?
C23 C3 H3A 120.2 . . ?
H4WA O4W H4WB 99.0 . . ?

loop_
_geom_bond_atom_site_label_1
_geom_bond_atom_site_label_2
_geom_bond_distance
_geom_bond_site_symmetry_2
_geom_bond_publ_flag
Mo1 O4 1.891(3) . ?
Mo1 O14 1.919(3) . ?
Mo1 O18 2.246(3) . ?
Mo1 O20 2.328(2) . ?
Mo1 O2 1.720(3) . ?
Mo1 O1 1.721(3) . ?
Mo4 O4 1.941(3) . ?
Mo4 O6 1.932(3) . ?
Mo4 O10 2.308(3) . ?
Mo4 O20 2.304(3) . ?
Mo4 O26 1.700(3) . ?
Mo4 O28 1.699(3) . ?
Mo6 O7 2.297(3) . ?
Mo6 O6 1.926(3) . ?
Mo6 O10 2.267(2) . ?
Mo6 O22 1.955(3) . ?
Mo6 O5 1.696(3) . ?
Mo6 O3 1.719(3) . ?
Mo3 O8 2.257(3) . ?
Mo3 O12 2.305(3) . ?
Mo3 O30 1.906(3) . ?
Mo3 O32 1.702(3) . ?
Mo3 O9 1.954(3) . ?
Mo3 O21 1.729(3) . ?
Mo2 O7 2.286(3) . ?
Mo2 O8 2.208(3) . ?
Mo2 O22 1.973(3) . ?
Mo2 O30 1.919(3) . ?
Mo2 O15 1.728(3) . ?
Mo2 O16 1.694(3) . ?
Mo5 O12 2.282(3) . ?
Mo5 O14 1.914(3) . ?
Mo5 O18 2.345(3) . ?
Mo5 O9 1.954(3) . ?
Mo5 O11 1.682(3) . ?
Mo5 O25 1.708(3) . ?
Co1 O1W 2.072(3) . ?
Co1 O2 2.107(3) 2_556 ?
Co1 O1 2.053(3) . ?
Co1 O2W 2.050(3) . ?
Co1 O3 2.113(3) 2_566 ?
Co1 N1 2.088(4) . ?
Al08 O7 1.887(3) . ?
Al08 O8 1.897(3) . ?
Al08 O10 1.916(3) . ?
Al08 O12 1.910(3) . ?
Al08 O18 1.882(3) . ?
Al08 O20 1.941(3) . ?
O1W H1WA 0.8894 . ?
O1W H1WB 0.8921 . ?
O2W H2WA 0.8505 . ?
O2W H2WB 0.8503 . ?
N1 C6 1.348(5) . ?
N1 C12 1.334(5) . ?
O13 C16 1.222(5) . ?
O27 C7 1.208(6) . ?
N4 H4 0.8600 . ?
N4 C24 1.411(5) . ?
N4 C7 1.361(6) . ?
N2 H2 0.8600 . ?
N2 C4 1.417(5) . ?
N2 C9 1.329(6) . ?
O3W H3WA 0.8501 . ?
O3W H3WB 0.8509 . ?
N3 H3 0.8600 . ?
N3 C15 1.323(6) . ?
N3 C11 1.344(7) . ?
O29 C9 1.215(6) . ?
O5W H5WA 0.8501 . ?
O5W H5WB 0.8500 . ?
C1 H1 0.9300 . ?
C1 C8 1.387(6) . ?
C1 C14 1.392(6) . ?
C4 C20 1.380(6) . ?
C4 C2 1.392(6) . ?
C6 H6 0.9300 . ?
C6 C17 1.365(6) . ?
C8 C16 1.493(6) . ?
C8 C25 1.399(6) . ?
C10 C16 1.494(6) . ?
C10 C22 1.393(6) . ?
C10 C13 1.382(6) . ?
C12 H12 0.9300 . ?
C12 C18 1.358(6) . ?
C14 H14 0.9300 . ?
C14 C24 1.391(6) . ?
C18 H18 0.9300 . ?
C18 C21 1.380(6) . ?
C20 H20 0.9300 . ?
C20 C22 1.384(6) . ?
C22 H22 0.9300 . ?
C24 C5 1.389(6) . ?
C25 H25 0.9300 . ?
C25 C5 1.374(6) . ?
C13 H13 0.9300 . ?
C13 C2 1.388(6) . ?
C7 C17 1.505(6) . ?
C15 H15 0.9300 . ?
C15 C19 1.376(6) . ?
C2 H2A 0.9300 . ?
C17 C21 1.388(6) . ?
C9 C19 1.510(6) . ?
C19 C23 1.380(7) . ?
C5 H5 0.9300 . ?
C21 H21 0.9300 . ?
C11 H11 0.9300 . ?
C11 C3 1.362(8) . ?
C23 H23 0.9300 . ?
C23 C3 1.391(7) . ?
C3 H3A 0.9300 . ?
O4W H4WA 0.8119 . ?
O4W H4WB 0.8499 . ?

loop_
_geom_torsion_atom_site_label_1
_geom_torsion_atom_site_label_2
_geom_torsion_atom_site_label_3
_geom_torsion_atom_site_label_4
_geom_torsion
_geom_torsion_site_symmetry_1
_geom_torsion_site_symmetry_2
_geom_torsion_site_symmetry_3
_geom_torsion_site_symmetry_4
_geom_torsion_publ_flag
Co1 N1 C6 C17 169.1(3) . . . . ?
Co1 N1 C12 C18 -167.6(4) . . . . ?
O7 Al08 O8 Mo3 -95.97(13) . . . . ?
O7 Al08 O8 Mo2 0.19(13) . . . . ?
O4 Mo1 O1 Co1 -157.8(8) . . . . ?
O8 Al08 O7 Mo6 -96.29(12) . . . . ?
O8 Al08 O7 Mo2 -0.18(12) . . . . ?
O8 Al08 O18 Mo1 -179.60(13) . . . . ?
O8 Al08 O18 Mo5 -84.40(13) . . . . ?
O10 Al08 O7 Mo6 1.64(11) . . . . ?
O10 Al08 O7 Mo2 97.74(12) . . . . ?
O10 Al08 O8 Mo3 -179.72(11) . . . . ?
O10 Al08 O8 Mo2 -83.56(13) . . . . ?
O10 Al08 O18 Mo1 82.53(13) . . . . ?
O10 Al08 O18 Mo5 177.73(11) . . . . ?
O12 Al08 O7 Mo6 179.03(11) . . . . ?
O12 Al08 O7 Mo2 -84.86(12) . . . . ?
O12 Al08 O8 Mo3 0.62(12) . . . . ?
O12 Al08 O8 Mo2 96.78(13) . . . . ?
O12 Al08 O18 Mo1 -94.88(13) . . . . ?
O12 Al08 O18 Mo5 0.32(11) . . . . ?
O14 Mo1 O4 Mo4 45.6(3) . . . . ?
O14 Mo1 O1 Co1 48.2(8) . . . . ?
O18 Mo1 O4 Mo4 88.13(15) . . . . ?
O18 Mo1 O1 Co1 99.1(8) . . . . ?
O18 Al08 O8 Mo3 85.61(13) . . . . ?
O18 Al08 O8 Mo2 -178.23(13) . . . . ?
O20 Mo1 O4 Mo4 19.09(13) . . . . ?
O20 Mo1 O1 Co1 129.6(8) . . . . ?
O20 Al08 O7 Mo6 85.06(12) . . . . ?
O20 Al08 O7 Mo2 -178.83(12) . . . . ?
O20 Al08 O18 Mo1 -0.94(13) . . . . ?
O20 Al08 O18 Mo5 94.26(12) . . . . ?
O2 Mo1 O4 Mo4 178.45(15) . . . . ?
O2 Mo1 O1 Co1 -54.1(8) . . . . ?
O1 Mo1 O4 Mo4 -74.28(17) . . . . ?
N1 C6 C17 C7 175.7(4) . . . . ?
N1 C6 C17 C21 -1.6(7) . . . . ?
N1 C12 C18 C21 -0.8(7) . . . . ?
O27 C7 C17 C6 -172.7(5) . . . . ?
O27 C7 C17 C21 4.7(7) . . . . ?
N4 C24 C5 C25 177.0(4) . . . . ?
N4 C7 C17 C6 6.1(7) . . . . ?
N4 C7 C17 C21 -176.5(4) . . . . ?
N2 C4 C20 C22 178.2(4) . . . . ?
N2 C4 C2 C13 -179.2(5) . . . . ?
N2 C9 C19 C15 -178.4(4) . . . . ?
N2 C9 C19 C23 0.3(8) . . . . ?
N3 C15 C19 C9 177.1(4) . . . . ?
N3 C15 C19 C23 -1.7(7) . . . . ?
N3 C11 C3 C23 -2.1(9) . . . . ?
O29 C9 C19 C15 1.0(7) . . . . ?
O29 C9 C19 C23 179.8(5) . . . . ?
C1 C8 C16 O13 164.6(5) . . . . ?
C1 C8 C16 C10 -17.2(7) . . . . ?
C1 C8 C25 C5 0.4(7) . . . . ?
C1 C14 C24 N4 -178.3(4) . . . . ?
C1 C14 C24 C5 -2.0(7) . . . . ?
C4 N2 C9 O29 -2.7(9) . . . . ?
C4 N2 C9 C19 176.7(4) . . . . ?
C4 C20 C22 C10 0.3(7) . . . . ?
C6 N1 C12 C18 1.9(6) . . . . ?
C6 C17 C21 C18 2.7(7) . . . . ?
C8 C1 C14 C24 2.4(7) . . . . ?
C8 C25 C5 C24 -0.1(8) . . . . ?
C10 C13 C2 C4 1.9(7) . . . . ?
C12 N1 C6 C17 -0.7(6) . . . . ?
C12 C18 C21 C17 -1.6(7) . . . . ?
C14 C1 C8 C16 178.7(4) . . . . ?
C14 C1 C8 C25 -1.5(7) . . . . ?
C14 C24 C5 C25 0.9(7) . . . . ?
C16 C8 C25 C5 -179.8(4) . . . . ?
C16 C10 C22 C20 174.8(4) . . . . ?
C16 C10 C13 C2 -175.2(4) . . . . ?
C20 C4 C2 C13 0.3(7) . . . . ?
C22 C10 C16 O13 -20.4(6) . . . . ?
C22 C10 C16 C8 161.4(4) . . . . ?
C22 C10 C13 C2 -2.9(7) . . . . ?
C24 N4 C7 O27 6.8(8) . . . . ?
C24 N4 C7 C17 -172.0(4) . . . . ?
C25 C8 C16 O13 -15.2(6) . . . . ?
C25 C8 C16 C10 163.0(4) . . . . ?
C13 C10 C16 O13 152.1(5) . . . . ?
C13 C10 C16 C8 -26.1(7) . . . . ?
C13 C10 C22 C20 1.8(7) . . . . ?
C7 N4 C24 C14 -157.1(5) . . . . ?
C7 N4 C24 C5 26.8(7) . . . . ?
C7 C17 C21 C18 -174.8(4) . . . . ?
C15 N3 C11 C3 1.2(8) . . . . ?
C15 C19 C23 C3 0.8(8) . . . . ?
C2 C4 C20 C22 -1.3(7) . . . . ?
C9 N2 C4 C20 -164.2(5) . . . . ?
C9 N2 C4 C2 15.2(8) . . . . ?
C9 C19 C23 C3 -177.9(5) . . . . ?
C19 C23 C3 C11 1.1(10) . . . . ?
C11 N3 C15 C19 0.7(7) . . . . ?
